data_7150891
loop_
_publ_author_name
'Evans, Paul'
'Lee, Alan T. L.'
'Thomas, Eric J.'

_publ_section_title
;
 Synthesis of a
 6-aryloxymethyl-5-hydroxy-2,3,4,5-tetrahydro-[1H]-2-benzazepin-4-one:
 a muscarinic (M3) antagonist
;
_journal_issue 12
_journal_name_full 'Organic &amp;  Biomolecular Chemistry'
_journal_page_first 2158
_journal_page_last 2167
_journal_paper_doi 10.1039/b801208c
_journal_volume 6
_journal_year 2008
_chemical_formula_sum 'C26 H26 Br N O5 S'
_chemical_formula_weight 544.45
_chemical_name_systematic
;
?
;
_space_group_IT_number 15
_symmetry_cell_setting monoclinic
_symmetry_space_group_name_Hall '-C 2yc'
_symmetry_space_group_name_H-M 'C 1 2/c 1'
_atom_sites_solution_hydrogens geom
_atom_sites_solution_primary direct
_atom_sites_solution_secondary difmap
_audit_creation_method SHELXL-97
_cell_angle_alpha 90.00
_cell_angle_beta 133.610(3)
_cell_angle_gamma 90.00
_cell_formula_units_Z 8
_cell_length_a 24.883(2)
_cell_length_b 15.352(2)
_cell_length_c 17.848(2)
_cell_measurement_reflns_used 5829
_cell_measurement_temperature 100(2)
_cell_measurement_theta_max 26.55
_cell_measurement_theta_min 2.26
_cell_volume 4936.6(10)
_computing_cell_refinement 'Bruker SMART'
_computing_data_collection 'Bruker SMART'
_computing_data_reduction 'Bruker SAINT'
_computing_molecular_graphics 'Bruker SHELXTL'
_computing_publication_material 'Bruker SHELXTL'
_computing_structure_refinement 'SHELXL-97 (Sheldrick, 1997)'
_computing_structure_solution 'SHELXS-97 (Sheldrick, 1990)'
_diffrn_ambient_temperature 100(2)
_diffrn_measured_fraction_theta_full 0.994
_diffrn_measured_fraction_theta_max 0.994
_diffrn_measurement_device_type 'CCD area detector'
_diffrn_measurement_method 'phi and omega scans'
_diffrn_radiation_monochromator graphite
_diffrn_radiation_source 'fine-focus sealed tube'
_diffrn_radiation_type MoK\a
_diffrn_radiation_wavelength 0.71073
_diffrn_reflns_av_R_equivalents 0.0428
_diffrn_reflns_av_sigmaI/netI 0.0373
_diffrn_reflns_limit_h_max 31
_diffrn_reflns_limit_h_min -31
_diffrn_reflns_limit_k_max 19
_diffrn_reflns_limit_k_min -19
_diffrn_reflns_limit_l_max 21
_diffrn_reflns_limit_l_min -22
_diffrn_reflns_number 19599
_diffrn_reflns_theta_full 26.64
_diffrn_reflns_theta_max 26.64
_diffrn_reflns_theta_min 1.74
_exptl_absorpt_coefficient_mu 1.787
_exptl_absorpt_correction_T_max 0.8415
_exptl_absorpt_correction_T_min 0.4685
_exptl_absorpt_correction_type multi-scan
_exptl_absorpt_process_details SADABS
_exptl_crystal_colour colourless
_exptl_crystal_density_diffrn 1.465
_exptl_crystal_density_method 'not measured'
_exptl_crystal_description plate
_exptl_crystal_F_000 2240
_exptl_crystal_size_max 0.50
_exptl_crystal_size_mid 0.40
_exptl_crystal_size_min 0.10
_refine_diff_density_max 1.042
_refine_diff_density_min -0.654
_refine_diff_density_rms 0.087
_refine_ls_extinction_method none
_refine_ls_goodness_of_fit_ref 1.050
_refine_ls_hydrogen_treatment constr
_refine_ls_matrix_type full
_refine_ls_number_parameters 310
_refine_ls_number_reflns 5171
_refine_ls_number_restraints 0
_refine_ls_restrained_S_all 1.050
_refine_ls_R_factor_all 0.0566
_refine_ls_R_factor_gt 0.0432
_refine_ls_shift/su_max 0.001
_refine_ls_shift/su_mean 0.000
_refine_ls_structure_factor_coef Fsqd
_refine_ls_weighting_details 'calc w=1/[\s^2^(Fo^2^)+(0.0708P)^2^+3.7267P] where P=(Fo^2^+2Fc^2^)/3'
_refine_ls_weighting_scheme calc
_refine_ls_wR_factor_gt 0.1120
_refine_ls_wR_factor_ref 0.1203
_reflns_number_gt 4173
_reflns_number_total 5171
_reflns_threshold_expression >2sigma(I)
_cod_data_source_file b801208c.txt
_cod_data_source_block z:\s2177\work\s2177abs
_cod_depositor_comments
;
The following automatic conversions were performed:
'_symmetry_cell_setting' value 'Monoclinic' changed to 'monoclinic'
according to '/home/saulius/struct/CIF-dictionaries/cif_core.dic'
dictionary named 'cif_core.dic' version 2.4.1 from 2010-06-29.

Automatic conversion script
Id: cif_fix_enum 1527 2010-12-29 10:47:43Z saulius 
;
_cod_original_cell_volume 4936.6(9)
_cod_original_sg_symbol_H-M C2/c
_cod_database_code 7150891

loop_
_symmetry_equiv_pos_as_xyz
'x, y, z'
'-x, y, -z+1/2'
'x+1/2, y+1/2, z'
'-x+1/2, y+1/2, -z+1/2'
'-x, -y, -z'
'x, -y, z-1/2'
'-x+1/2, -y+1/2, -z'
'x+1/2, -y+1/2, z-1/2'

loop_
_atom_site_label
_atom_site_type_symbol
_atom_site_fract_x
_atom_site_fract_y
_atom_site_fract_z
_atom_site_U_iso_or_equiv
_atom_site_adp_type
_atom_site_occupancy
_atom_site_symmetry_multiplicity
_atom_site_calc_flag
_atom_site_refinement_flags
_atom_site_disorder_assembly
_atom_site_disorder_group
Br1 Br 0.171099(15) 0.93225(2) -0.00973(2) 0.04176(12) Uani 1 1 d . . .
S2 S 0.48824(4) 0.78486(6) 0.39727(6) 0.0468(2) Uani 1 1 d . . .
O1 O 0.50703(11) 0.82270(15) 0.48655(16) 0.0518(6) Uani 1 1 d . . .
O2 O 0.54075(11) 0.78817(18) 0.38731(19) 0.0620(7) Uani 1 1 d . . .
O3 O 0.21319(10) 0.39175(11) 0.11590(13) 0.0314(4) Uani 1 1 d . . .
O4 O 0.27727(13) 0.24324(14) 0.13740(18) 0.0511(6) Uani 1 1 d . . .
O5 O 0.07312(12) 0.42568(12) -0.04835(16) 0.0525(6) Uani 1 1 d . . .
N7 N 0.47004(12) 0.68158(17) 0.39376(18) 0.0409(6) Uani 1 1 d . . .
C1 C 0.26796(15) 0.89522(19) 0.1120(2) 0.0365(6) Uani 1 1 d . . .
C2 C 0.29374(15) 0.91534(19) 0.2076(2) 0.0371(6) Uani 1 1 d . . .
H2 H 0.2648 0.9498 0.2129 0.045 Uiso 1 1 calc R . .
C3 C 0.36294(15) 0.8841(2) 0.2959(2) 0.0404(7) Uani 1 1 d . . .
H3 H 0.3816 0.8967 0.3625 0.048 Uiso 1 1 calc R . .
C4 C 0.40472(15) 0.8345(2) 0.2864(2) 0.0418(7) Uani 1 1 d . . .
C5 C 0.37910(17) 0.8181(2) 0.1896(2) 0.0444(7) Uani 1 1 d . . .
H5 H 0.4090 0.7863 0.1841 0.053 Uiso 1 1 calc R . .
C6 C 0.31016(17) 0.8483(2) 0.1016(2) 0.0422(7) Uani 1 1 d . . .
H6 H 0.2920 0.8372 0.0350 0.051 Uiso 1 1 calc R . .
C7 C 0.46424(16) 0.6250(2) 0.3210(2) 0.0446(7) Uani 1 1 d . . .
H7A H 0.5085 0.6329 0.3314 0.053 Uiso 1 1 calc R . .
H7B H 0.4198 0.6412 0.2488 0.053 Uiso 1 1 calc R . .
C8 C 0.45857(16) 0.5310(2) 0.3398(2) 0.0431(7) Uani 1 1 d . . .
H8 H 0.5009 0.4945 0.3760 0.052 Uiso 1 1 calc R . .
C9 C 0.39572(15) 0.4975(2) 0.3070(2) 0.0373(6) Uani 1 1 d . . .
C10 C 0.33009(14) 0.55647(17) 0.25283(19) 0.0301(5) Uani 1 1 d . . .
C11 C 0.25958(14) 0.53662(18) 0.15591(18) 0.0290(5) Uani 1 1 d . . .
C12 C 0.20041(14) 0.59387(17) 0.11072(19) 0.0289(5) Uani 1 1 d . . .
H12 H 0.1528 0.5796 0.0457 0.035 Uiso 1 1 calc R . .
C13 C 0.20997(14) 0.67123(17) 0.15917(19) 0.0300(5) Uani 1 1 d . . .
H13 H 0.1692 0.7092 0.1283 0.036 Uiso 1 1 calc R . .
C14 C 0.27996(14) 0.69205(17) 0.25329(19) 0.0297(5) Uani 1 1 d . . .
H14 H 0.2871 0.7454 0.2861 0.036 Uiso 1 1 calc R . .
C15 C 0.34010(13) 0.63614(18) 0.30067(18) 0.0297(5) Uani 1 1 d . . .
C16 C 0.41635(14) 0.6606(2) 0.4034(2) 0.0349(6) Uani 1 1 d . . .
H16A H 0.4116 0.7117 0.4323 0.042 Uiso 1 1 calc R . .
H16B H 0.4362 0.6116 0.4525 0.042 Uiso 1 1 calc R . .
C17 C 0.39157(17) 0.4055(2) 0.3328(2) 0.0447(7) Uani 1 1 d . . .
H17A H 0.4364 0.3736 0.3614 0.067 Uiso 1 1 calc R . .
H17B H 0.3478 0.3763 0.2699 0.067 Uiso 1 1 calc R . .
H17C H 0.3877 0.4070 0.3839 0.067 Uiso 1 1 calc R . .
C18 C 0.24477(15) 0.45636(17) 0.0965(2) 0.0321(6) Uani 1 1 d . . .
H18A H 0.2097 0.4696 0.0216 0.039 Uiso 1 1 calc R . .
H18B H 0.2915 0.4343 0.1193 0.039 Uiso 1 1 calc R . .
C19 C 0.17188(16) 0.32903(16) 0.04020(19) 0.0334(6) Uani 1 1 d . . .
C20 C 0.20375(19) 0.24927(19) 0.0514(2) 0.0423(7) Uani 1 1 d . . .
C21 C 0.1594(2) 0.18438(19) -0.0218(3) 0.0544(10) Uani 1 1 d . . .
H21 H 0.1803 0.1296 -0.0148 0.065 Uiso 1 1 calc R . .
C22 C 0.0848(3) 0.2000(2) -0.1049(3) 0.0600(11) Uani 1 1 d . . .
H22 H 0.0548 0.1551 -0.1544 0.072 Uiso 1 1 calc R . .
C23 C 0.0525(2) 0.27850(19) -0.1181(2) 0.0525(9) Uani 1 1 d . . .
H23 H 0.0010 0.2878 -0.1760 0.063 Uiso 1 1 calc R . .
C24 C 0.09659(17) 0.34435(17) -0.0452(2) 0.0406(7) Uani 1 1 d . . .
C25 C 0.3119(3) 0.1600(3) 0.1606(4) 0.0810(15) Uani 1 1 d . . .
H25A H 0.2865 0.1165 0.1671 0.122 Uiso 1 1 calc R . .
H25B H 0.3641 0.1636 0.2258 0.122 Uiso 1 1 calc R . .
H25C H 0.3087 0.1430 0.1047 0.122 Uiso 1 1 calc R . .
C26 C -0.0046(2) 0.4447(2) -0.1301(3) 0.0806(15) Uani 1 1 d . . .
H26A H -0.0198 0.4379 -0.1971 0.121 Uiso 1 1 calc R . .
H26B H -0.0140 0.5047 -0.1229 0.121 Uiso 1 1 calc R . .
H26C H -0.0331 0.4045 -0.1261 0.121 Uiso 1 1 calc R . .

loop_
_atom_site_aniso_label
_atom_site_aniso_U_11
_atom_site_aniso_U_22
_atom_site_aniso_U_33
_atom_site_aniso_U_23
_atom_site_aniso_U_13
_atom_site_aniso_U_12
Br1 0.03486(18) 0.0520(2) 0.03298(17) 0.00462(12) 0.02132(14) -0.00163(12)
S2 0.0230(3) 0.0695(5) 0.0417(4) 0.0115(4) 0.0200(3) -0.0077(3)
O1 0.0301(10) 0.0663(14) 0.0384(11) 0.0018(10) 0.0158(9) -0.0168(10)
O2 0.0298(11) 0.0894(18) 0.0693(16) 0.0247(13) 0.0351(12) -0.0015(11)
O3 0.0365(10) 0.0365(10) 0.0235(8) 0.0000(7) 0.0215(8) 0.0017(8)
O4 0.0671(15) 0.0549(13) 0.0660(15) 0.0276(11) 0.0592(14) 0.0313(11)
O5 0.0421(12) 0.0295(10) 0.0327(11) 0.0016(8) 0.0056(10) 0.0064(8)
N7 0.0242(11) 0.0636(16) 0.0351(12) 0.0078(11) 0.0206(10) -0.0039(10)
C1 0.0304(14) 0.0486(16) 0.0322(14) 0.0064(12) 0.0223(12) -0.0033(12)
C2 0.0325(14) 0.0492(16) 0.0373(15) 0.0010(12) 0.0270(13) -0.0083(12)
C3 0.0318(14) 0.0582(18) 0.0336(14) 0.0020(12) 0.0235(13) -0.0123(13)
C4 0.0286(14) 0.0602(19) 0.0416(16) 0.0103(13) 0.0261(13) -0.0068(13)
C5 0.0425(16) 0.0595(19) 0.0512(18) 0.0118(14) 0.0399(15) 0.0011(14)
C6 0.0461(16) 0.0568(18) 0.0392(15) 0.0089(13) 0.0354(14) -0.0001(14)
C7 0.0293(14) 0.075(2) 0.0415(16) 0.0116(14) 0.0289(14) 0.0054(13)
C8 0.0301(14) 0.0649(19) 0.0403(16) 0.0129(14) 0.0265(13) 0.0116(13)
C9 0.0309(14) 0.0558(17) 0.0272(13) 0.0055(12) 0.0208(12) 0.0068(12)
C10 0.0258(12) 0.0470(15) 0.0239(12) 0.0035(10) 0.0196(11) 0.0016(11)
C11 0.0294(13) 0.0409(14) 0.0231(12) 0.0006(10) 0.0206(11) 0.0010(11)
C12 0.0242(12) 0.0394(14) 0.0219(12) -0.0030(10) 0.0154(10) -0.0032(10)
C13 0.0258(12) 0.0401(14) 0.0293(13) -0.0026(10) 0.0210(11) -0.0006(10)
C14 0.0301(13) 0.0419(14) 0.0289(12) -0.0062(10) 0.0248(11) -0.0073(11)
C15 0.0253(12) 0.0481(15) 0.0233(12) -0.0022(10) 0.0197(11) -0.0065(11)
C16 0.0248(12) 0.0554(17) 0.0267(13) -0.0021(11) 0.0187(11) -0.0097(11)
C17 0.0353(15) 0.0578(18) 0.0369(15) 0.0114(14) 0.0233(14) 0.0104(14)
C18 0.0358(14) 0.0404(14) 0.0263(12) 0.0025(10) 0.0237(12) 0.0043(11)
C19 0.0514(16) 0.0284(13) 0.0264(13) 0.0011(10) 0.0291(13) 0.0029(11)
C20 0.070(2) 0.0408(16) 0.0466(17) 0.0176(13) 0.0519(17) 0.0203(14)
C21 0.116(3) 0.0278(14) 0.068(2) 0.0024(14) 0.082(3) 0.0085(17)
C22 0.116(3) 0.0368(17) 0.0440(19) -0.0110(14) 0.062(2) -0.0191(19)
C23 0.075(2) 0.0368(16) 0.0239(13) -0.0015(11) 0.0257(15) -0.0107(15)
C24 0.0550(18) 0.0280(13) 0.0234(13) 0.0034(10) 0.0212(13) 0.0027(12)
C25 0.126(4) 0.076(3) 0.107(3) 0.052(2) 0.105(3) 0.068(3)
C26 0.045(2) 0.048(2) 0.052(2) 0.0104(16) -0.0030(18) 0.0123(16)

loop_
_atom_type_symbol
_atom_type_description
_atom_type_scat_dispersion_real
_atom_type_scat_dispersion_imag
_atom_type_scat_source
C C 0.0033 0.0016 'International Tables Vol C Tables 4.2.6.8 and 6.1.1.4'
H H 0.0000 0.0000 'International Tables Vol C Tables 4.2.6.8 and 6.1.1.4'
N N 0.0061 0.0033 'International Tables Vol C Tables 4.2.6.8 and 6.1.1.4'
O O 0.0106 0.0060 'International Tables Vol C Tables 4.2.6.8 and 6.1.1.4'
S S 0.1246 0.1234 'International Tables Vol C Tables 4.2.6.8 and 6.1.1.4'
Br Br -0.2901 2.4595 'International Tables Vol C Tables 4.2.6.8 and 6.1.1.4'

loop_
_geom_angle_atom_site_label_1
_geom_angle_atom_site_label_2
_geom_angle_atom_site_label_3
_geom_angle
_geom_angle_site_symmetry_1
_geom_angle_site_symmetry_3
_geom_angle_publ_flag
O2 S2 O1 119.66(14) . . ?
O2 S2 N7 106.30(15) . . ?
O1 S2 N7 107.66(13) . . ?
O2 S2 C4 108.24(13) . . ?
O1 S2 C4 107.35(15) . . ?
N7 S2 C4 107.02(13) . . ?
C19 O3 C18 113.94(19) . . ?
C20 O4 C25 117.4(3) . . ?
C24 O5 C26 117.8(2) . . ?
C7 N7 C16 114.8(2) . . ?
C7 N7 S2 117.21(19) . . ?
C16 N7 S2 116.7(2) . . ?
C2 C1 C6 122.2(3) . . ?
C2 C1 Br1 119.1(2) . . ?
C6 C1 Br1 118.7(2) . . ?
C1 C2 C3 118.7(3) . . ?
C1 C2 H2 120.6 . . ?
C3 C2 H2 120.6 . . ?
C4 C3 C2 119.7(3) . . ?
C4 C3 H3 120.2 . . ?
C2 C3 H3 120.2 . . ?
C3 C4 C5 120.6(3) . . ?
C3 C4 S2 119.9(2) . . ?
C5 C4 S2 119.3(2) . . ?
C6 C5 C4 119.9(3) . . ?
C6 C5 H5 120.1 . . ?
C4 C5 H5 120.1 . . ?
C5 C6 C1 118.8(3) . . ?
C5 C6 H6 120.6 . . ?
C1 C6 H6 120.6 . . ?
N7 C7 C8 109.4(2) . . ?
N7 C7 H7A 109.8 . . ?
C8 C7 H7A 109.8 . . ?
N7 C7 H7B 109.8 . . ?
C8 C7 H7B 109.8 . . ?
H7A C7 H7B 108.2 . . ?
C9 C8 C7 122.0(3) . . ?
C9 C8 H8 119.0 . . ?
C7 C8 H8 119.0 . . ?
C8 C9 C10 118.4(3) . . ?
C8 C9 C17 122.1(3) . . ?
C10 C9 C17 119.2(2) . . ?
C11 C10 C15 118.8(2) . . ?
C11 C10 C9 122.9(2) . . ?
C15 C10 C9 118.3(2) . . ?
C12 C11 C10 119.9(2) . . ?
C12 C11 C18 117.5(2) . . ?
C10 C11 C18 122.6(2) . . ?
C13 C12 C11 121.2(2) . . ?
C13 C12 H12 119.4 . . ?
C11 C12 H12 119.4 . . ?
C14 C13 C12 118.9(2) . . ?
C14 C13 H13 120.5 . . ?
C12 C13 H13 120.5 . . ?
C13 C14 C15 121.2(2) . . ?
C13 C14 H14 119.4 . . ?
C15 C14 H14 119.4 . . ?
C14 C15 C10 119.9(2) . . ?
C14 C15 C16 120.3(2) . . ?
C10 C15 C16 119.8(2) . . ?
N7 C16 C15 112.7(2) . . ?
N7 C16 H16A 109.0 . . ?
C15 C16 H16A 109.0 . . ?
N7 C16 H16B 109.0 . . ?
C15 C16 H16B 109.0 . . ?
H16A C16 H16B 107.8 . . ?
C9 C17 H17A 109.5 . . ?
C9 C17 H17B 109.5 . . ?
H17A C17 H17B 109.5 . . ?
C9 C17 H17C 109.5 . . ?
H17A C17 H17C 109.5 . . ?
H17B C17 H17C 109.5 . . ?
O3 C18 C11 107.7(2) . . ?
O3 C18 H18A 110.2 . . ?
C11 C18 H18A 110.2 . . ?
O3 C18 H18B 110.2 . . ?
C11 C18 H18B 110.2 . . ?
H18A C18 H18B 108.5 . . ?
O3 C19 C24 119.0(2) . . ?
O3 C19 C20 120.5(3) . . ?
C24 C19 C20 120.4(3) . . ?
O4 C20 C21 126.3(3) . . ?
O4 C20 C19 114.3(3) . . ?
C21 C20 C19 119.4(3) . . ?
C22 C21 C20 119.5(3) . . ?
C22 C21 H21 120.2 . . ?
C20 C21 H21 120.2 . . ?
C23 C22 C21 122.0(3) . . ?
C23 C22 H22 119.0 . . ?
C21 C22 H22 119.0 . . ?
C22 C23 C24 118.9(3) . . ?
C22 C23 H23 120.5 . . ?
C24 C23 H23 120.5 . . ?
O5 C24 C19 114.4(2) . . ?
O5 C24 C23 125.9(3) . . ?
C19 C24 C23 119.7(3) . . ?
O4 C25 H25A 109.5 . . ?
O4 C25 H25B 109.5 . . ?
H25A C25 H25B 109.5 . . ?
O4 C25 H25C 109.5 . . ?
H25A C25 H25C 109.5 . . ?
H25B C25 H25C 109.5 . . ?
O5 C26 H26A 109.5 . . ?
O5 C26 H26B 109.5 . . ?
H26A C26 H26B 109.5 . . ?
O5 C26 H26C 109.5 . . ?
H26A C26 H26C 109.5 . . ?
H26B C26 H26C 109.5 . . ?

loop_
_geom_bond_atom_site_label_1
_geom_bond_atom_site_label_2
_geom_bond_distance
_geom_bond_site_symmetry_2
_geom_bond_publ_flag
Br1 C1 1.905(3) . ?
S2 O2 1.436(2) . ?
S2 O1 1.438(3) . ?
S2 N7 1.638(3) . ?
S2 C4 1.772(3) . ?
O3 C19 1.376(3) . ?
O3 C18 1.448(3) . ?
O4 C20 1.356(4) . ?
O4 C25 1.433(4) . ?
O5 C24 1.363(3) . ?
O5 C26 1.436(4) . ?
N7 C7 1.485(4) . ?
N7 C16 1.495(3) . ?
C1 C2 1.380(4) . ?
C1 C6 1.388(4) . ?
C2 C3 1.391(4) . ?
C2 H2 0.9500 . ?
C3 C4 1.391(4) . ?
C3 H3 0.9500 . ?
C4 C5 1.391(4) . ?
C5 C6 1.381(4) . ?
C5 H5 0.9500 . ?
C6 H6 0.9500 . ?
C7 C8 1.510(5) . ?
C7 H7A 0.9900 . ?
C7 H7B 0.9900 . ?
C8 C9 1.338(4) . ?
C8 H8 0.9500 . ?
C9 C10 1.497(4) . ?
C9 C17 1.512(4) . ?
C10 C11 1.406(3) . ?
C10 C15 1.412(4) . ?
C11 C12 1.397(4) . ?
C11 C18 1.496(4) . ?
C12 C13 1.390(4) . ?
C12 H12 0.9500 . ?
C13 C14 1.386(3) . ?
C13 H13 0.9500 . ?
C14 C15 1.395(4) . ?
C14 H14 0.9500 . ?
C15 C16 1.518(3) . ?
C16 H16A 0.9900 . ?
C16 H16B 0.9900 . ?
C17 H17A 0.9800 . ?
C17 H17B 0.9800 . ?
C17 H17C 0.9800 . ?
C18 H18A 0.9900 . ?
C18 H18B 0.9900 . ?
C19 C24 1.396(4) . ?
C19 C20 1.396(4) . ?
C20 C21 1.388(5) . ?
C21 C22 1.381(5) . ?
C21 H21 0.9500 . ?
C22 C23 1.376(5) . ?
C22 H22 0.9500 . ?
C23 C24 1.396(4) . ?
C23 H23 0.9500 . ?
C25 H25A 0.9800 . ?
C25 H25B 0.9800 . ?
C25 H25C 0.9800 . ?
C26 H26A 0.9800 . ?
C26 H26B 0.9800 . ?
C26 H26C 0.9800 . ?

loop_
_geom_torsion_atom_site_label_1
_geom_torsion_atom_site_label_2
_geom_torsion_atom_site_label_3
_geom_torsion_atom_site_label_4
_geom_torsion
_geom_torsion_site_symmetry_1
_geom_torsion_site_symmetry_2
_geom_torsion_site_symmetry_3
_geom_torsion_site_symmetry_4
_geom_torsion_publ_flag
O2 S2 N7 C7 -38.5(2) . . . . ?
O1 S2 N7 C7 -167.82(19) . . . . ?
C4 S2 N7 C7 77.0(2) . . . . ?
O2 S2 N7 C16 179.68(19) . . . . ?
O1 S2 N7 C16 50.3(2) . . . . ?
C4 S2 N7 C16 -64.8(2) . . . . ?
C6 C1 C2 C3 -3.0(4) . . . . ?
Br1 C1 C2 C3 176.7(2) . . . . ?
C1 C2 C3 C4 0.6(4) . . . . ?
C2 C3 C4 C5 2.2(4) . . . . ?
C2 C3 C4 S2 -173.3(2) . . . . ?
O2 S2 C4 C3 -143.3(2) . . . . ?
O1 S2 C4 C3 -12.9(3) . . . . ?
N7 S2 C4 C3 102.5(2) . . . . ?
O2 S2 C4 C5 41.1(3) . . . . ?
O1 S2 C4 C5 171.6(2) . . . . ?
N7 S2 C4 C5 -73.1(2) . . . . ?
C3 C4 C5 C6 -2.7(4) . . . . ?
S2 C4 C5 C6 172.8(2) . . . . ?
C4 C5 C6 C1 0.5(4) . . . . ?
C2 C1 C6 C5 2.4(4) . . . . ?
Br1 C1 C6 C5 -177.2(2) . . . . ?
C16 N7 C7 C8 -45.6(3) . . . . ?
S2 N7 C7 C8 171.78(18) . . . . ?
N7 C7 C8 C9 76.3(3) . . . . ?
C7 C8 C9 C10 -1.8(4) . . . . ?
C7 C8 C9 C17 -175.2(3) . . . . ?
C8 C9 C10 C11 127.9(3) . . . . ?
C17 C9 C10 C11 -58.6(3) . . . . ?
C8 C9 C10 C15 -50.9(3) . . . . ?
C17 C9 C10 C15 122.6(3) . . . . ?
C15 C10 C11 C12 -2.4(3) . . . . ?
C9 C10 C11 C12 178.8(2) . . . . ?
C15 C10 C11 C18 176.3(2) . . . . ?
C9 C10 C11 C18 -2.5(4) . . . . ?
C10 C11 C12 C13 0.9(4) . . . . ?
C18 C11 C12 C13 -177.9(2) . . . . ?
C11 C12 C13 C14 1.0(4) . . . . ?
C12 C13 C14 C15 -1.3(4) . . . . ?
C13 C14 C15 C10 -0.3(4) . . . . ?
C13 C14 C15 C16 179.6(2) . . . . ?
C11 C10 C15 C14 2.2(3) . . . . ?
C9 C10 C15 C14 -179.0(2) . . . . ?
C11 C10 C15 C16 -177.7(2) . . . . ?
C9 C10 C15 C16 1.1(3) . . . . ?
C7 N7 C16 C15 -39.2(3) . . . . ?
S2 N7 C16 C15 103.6(2) . . . . ?
C14 C15 C16 N7 -110.0(3) . . . . ?
C10 C15 C16 N7 69.9(3) . . . . ?
C19 O3 C18 C11 156.9(2) . . . . ?
C12 C11 C18 O3 -83.1(3) . . . . ?
C10 C11 C18 O3 98.1(3) . . . . ?
C18 O3 C19 C24 -87.7(3) . . . . ?
C18 O3 C19 C20 95.9(3) . . . . ?
C25 O4 C20 C21 -5.7(4) . . . . ?
C25 O4 C20 C19 172.8(2) . . . . ?
O3 C19 C20 O4 -3.9(4) . . . . ?
C24 C19 C20 O4 179.7(2) . . . . ?
O3 C19 C20 C21 174.6(2) . . . . ?
C24 C19 C20 C21 -1.7(4) . . . . ?
O4 C20 C21 C22 179.0(3) . . . . ?
C19 C20 C21 C22 0.6(4) . . . . ?
C20 C21 C22 C23 0.4(5) . . . . ?
C21 C22 C23 C24 -0.1(5) . . . . ?
C26 O5 C24 C19 -176.0(3) . . . . ?
C26 O5 C24 C23 4.0(5) . . . . ?
O3 C19 C24 O5 5.5(4) . . . . ?
C20 C19 C24 O5 -178.1(3) . . . . ?
O3 C19 C24 C23 -174.5(3) . . . . ?
C20 C19 C24 C23 2.0(4) . . . . ?
C22 C23 C24 O5 179.0(3) . . . . ?
C22 C23 C24 C19 -1.0(5) . . . . ?

loop_
_cod_related_entry_id
_cod_related_entry_database
_cod_related_entry_code
1 ChemSpider 25937743
